data_4061867
_journal_name_full Organometallics
_journal_year 2003
_chemical_formula_sum 'C31 H45 Cl2 I2 N2 O Rh'
_chemical_formula_weight 889.30
_space_group_IT_number 62
_symmetry_cell_setting orthorhombic
_symmetry_space_group_name_Hall '-P 2ac 2n'
_symmetry_space_group_name_H-M 'P n m a'
_cell_angle_alpha 90.00
_cell_angle_beta 90.00
_cell_angle_gamma 90.00
_cell_formula_units_Z 4
_cell_length_a 18.249(4)
_cell_length_b 18.634(4)
_cell_length_c 10.630(2)
_cell_measurement_temperature 293(2)
_cell_volume 3614.8(12)
_diffrn_ambient_temperature 293(2)
_exptl_crystal_density_diffrn 1.634
_cod_depositor_comments
;
The following automatic conversions were performed:
'_symmetry_cell_setting' value 'Orthorhombic' changed to 'orthorhombic'
according to '/home/saulius/struct/CIF-dictionaries/cif_core.dic'
dictionary named 'cif_core.dic' version 2.4.1 from 2010-06-29.

Automatic conversion script
Id: cif_fix_enum 1527 2010-12-29 10:47:43Z saulius 
;
_cod_database_code 4061867

loop_
_symmetry_equiv_pos_as_xyz
'x, y, z'
'-x+1/2, -y, z+1/2'
'-x, y+1/2, -z'
'x+1/2, -y+1/2, -z+1/2'
'-x, -y, -z'
'x-1/2, y, -z-1/2'
'x, -y-1/2, z'
'-x-1/2, y-1/2, z-1/2'

loop_
_atom_site_label
_atom_site_type_symbol
_atom_site_fract_x
_atom_site_fract_y
_atom_site_fract_z
_atom_site_U_iso_or_equiv
_atom_site_adp_type
_atom_site_occupancy
_atom_site_symmetry_multiplicity
_atom_site_calc_flag
_atom_site_refinement_flags
_atom_site_disorder_assembly
_atom_site_disorder_group
Rh1 Rh 0.19840(3) 0.7500 0.16434(6) 0.0344(2) Uani 1 2 d S . .
I1 I 0.29902(2) 0.65030(3) 0.19202(6) 0.0617(2) Uani 1 1 d . . .
N1 N 0.1160(2) 0.6805(2) 0.1111(5) 0.0360(11) Uani 1 1 d . . .
O1 O 0.0965(5) 0.7500 0.3585(7) 0.072(2) Uani 1 2 d S . .
C1 C -0.0162(3) 0.6702(4) 0.0579(8) 0.061(2) Uani 1 1 d . . .
H1A H -0.0052 0.6203 0.0466 0.091 Uiso 1 1 calc R . .
H1B H -0.0363 0.6893 -0.0186 0.091 Uiso 1 1 calc R . .
H1C H -0.0511 0.6757 0.1248 0.091 Uiso 1 1 calc R . .
C2 C 0.0529(3) 0.7101(3) 0.0904(6) 0.0376(13) Uani 1 1 d . . .
C3 C 0.1252(3) 0.6035(3) 0.0886(6) 0.0405(14) Uani 1 1 d . . .
C4 C 0.1048(4) 0.5533(3) 0.1782(7) 0.0502(16) Uani 1 1 d . . .
C5 C 0.1177(4) 0.4814(4) 0.1472(9) 0.068(2) Uani 1 1 d . . .
H5 H 0.1042 0.4458 0.2041 0.081 Uiso 1 1 calc R . .
C6 C 0.1490(4) 0.4620(4) 0.0370(9) 0.070(2) Uani 1 1 d . . .
H6 H 0.1583 0.4137 0.0211 0.084 Uiso 1 1 calc R . .
C7 C 0.1668(4) 0.5116(4) -0.0501(8) 0.064(2) Uani 1 1 d . . .
H7 H 0.1865 0.4968 -0.1266 0.077 Uiso 1 1 calc R . .
C8 C 0.1564(3) 0.5848(3) -0.0276(7) 0.0494(16) Uani 1 1 d . . .
C9 C 0.1764(5) 0.6393(4) -0.1274(7) 0.066(2) Uani 1 1 d . . .
H9 H 0.1802 0.6858 -0.0847 0.079 Uiso 1 1 calc R . .
C10 C 0.1139(7) 0.6461(7) -0.2218(11) 0.123(5) Uani 1 1 d . . .
H10A H 0.1274 0.6795 -0.2867 0.184 Uiso 1 1 calc R . .
H10B H 0.0707 0.6632 -0.1796 0.184 Uiso 1 1 calc R . .
H10C H 0.1040 0.6001 -0.2587 0.184 Uiso 1 1 calc R . .
C11 C 0.2495(7) 0.6262(8) -0.1903(11) 0.129(5) Uani 1 1 d . . .
H11A H 0.2464 0.5840 -0.2418 0.193 Uiso 1 1 calc R . .
H11B H 0.2865 0.6196 -0.1273 0.193 Uiso 1 1 calc R . .
H11C H 0.2618 0.6667 -0.2419 0.193 Uiso 1 1 calc R . .
C12 C 0.0707(4) 0.5737(4) 0.3029(8) 0.064(2) Uani 1 1 d . . .
H12 H 0.0615 0.6255 0.3012 0.077 Uiso 1 1 calc R . .
C13 C 0.1220(6) 0.5588(5) 0.4108(9) 0.088(3) Uani 1 1 d . . .
H13A H 0.1322 0.5083 0.4148 0.132 Uiso 1 1 calc R . .
H13B H 0.0997 0.5740 0.4881 0.132 Uiso 1 1 calc R . .
H13C H 0.1669 0.5847 0.3983 0.132 Uiso 1 1 calc R . .
C14 C -0.0034(5) 0.5360(5) 0.3206(10) 0.093(3) Uani 1 1 d . . .
H14A H 0.0042 0.4851 0.3271 0.139 Uiso 1 1 calc R . .
H14B H -0.0344 0.5460 0.2498 0.139 Uiso 1 1 calc R . .
H14C H -0.0263 0.5532 0.3960 0.139 Uiso 1 1 calc R . .
C15 C 0.1601(7) 0.7500 0.3381(10) 0.058(3) Uani 1 2 d S . .
C16 C 0.2167(9) 0.7500 0.4458(11) 0.095(5) Uani 1 2 d S . .
H16B H 0.2452 0.7079 0.4391 0.142 Uiso 1 1 d R . .
H16C H 0.1892 0.7500 0.5232 0.142 Uiso 1 2 d SR . .
C1SB C 0.4511(15) 0.7500 -0.0354(17) 0.087(7) Uiso 0.590(10) 2 d SPD . 1
H1SC H 0.4126 0.7500 0.0260 0.104 Uiso 0.590(10) 2 d SPR . 1
H1SD H 0.4971 0.7632 0.0017 0.104 Uiso 0.295(5) 1 d PR . 1
Cl1C Cl 0.4308(8) 0.7982(8) -0.1722(12) 0.141(4) Uiso 0.295(5) 1 d PDU . 1
Cl1D Cl 0.4547(6) 0.6686(5) -0.1166(12) 0.098(3) Uiso 0.295(5) 1 d PDU . 1
C1SA C 0.4231(17) 0.7500 -0.0700(18) 0.112(15) Uiso 0.410(10) 2 d SPD . 2
H1SA H 0.3774 0.7500 -0.0254 0.134 Uiso 0.410(10) 2 d SPR . 2
H1SB H 0.4530 0.7904 -0.0475 0.134 Uiso 0.205(5) 1 d PR . 2
Cl1A Cl 0.4112(8) 0.7386(12) -0.2320(14) 0.140(4) Uiso 0.205(5) 1 d PDU . 2
Cl1B Cl 0.4668(7) 0.6667(6) -0.0584(13) 0.087(3) Uiso 0.205(5) 1 d PDU . 2

loop_
_atom_site_aniso_label
_atom_site_aniso_U_11
_atom_site_aniso_U_22
_atom_site_aniso_U_33
_atom_site_aniso_U_23
_atom_site_aniso_U_13
_atom_site_aniso_U_12
Rh1 0.0267(3) 0.0358(4) 0.0407(4) 0.000 -0.0018(3) 0.000
I1 0.0395(3) 0.0517(3) 0.0939(4) 0.0071(2) -0.0137(2) 0.01089(19)
N1 0.034(2) 0.032(2) 0.042(3) -0.002(2) 0.007(2) -0.003(2)
O1 0.077(6) 0.077(5) 0.062(5) 0.000 0.028(4) 0.000
C1 0.033(3) 0.053(4) 0.097(6) -0.001(4) -0.007(4) -0.009(3)
C2 0.026(3) 0.041(3) 0.046(4) 0.001(3) 0.002(2) 0.001(2)
C3 0.032(3) 0.036(3) 0.054(4) -0.002(3) -0.002(3) -0.001(2)
C4 0.043(3) 0.041(3) 0.067(4) 0.000(3) 0.003(3) -0.004(3)
C5 0.058(5) 0.041(4) 0.104(7) 0.006(4) -0.010(5) -0.004(3)
C6 0.062(5) 0.039(4) 0.108(7) -0.018(4) -0.001(5) 0.005(3)
C7 0.062(5) 0.058(5) 0.073(5) -0.022(4) -0.005(4) 0.008(4)
C8 0.042(3) 0.046(4) 0.060(4) -0.006(3) -0.001(3) 0.000(3)
C9 0.079(5) 0.066(5) 0.054(4) -0.011(4) 0.014(4) 0.003(4)
C10 0.117(9) 0.168(13) 0.084(8) 0.039(8) -0.009(7) 0.007(9)
C11 0.117(10) 0.162(13) 0.108(9) 0.033(8) 0.052(7) 0.018(10)
C12 0.066(5) 0.051(4) 0.075(5) 0.013(4) 0.016(4) -0.002(4)
C13 0.092(7) 0.089(7) 0.083(7) 0.008(5) 0.015(5) -0.006(5)
C14 0.070(6) 0.091(6) 0.117(8) 0.030(6) 0.033(5) -0.010(5)
C15 0.073(7) 0.054(6) 0.049(6) 0.000 0.005(6) 0.000
C16 0.141(13) 0.102(10) 0.042(6) 0.000 -0.007(8) 0.000

loop_
_geom_bond_atom_site_label_1
_geom_bond_atom_site_label_2
_geom_bond_distance
_geom_bond_site_symmetry_2
_geom_bond_publ_flag
Rh1 C15 1.975(11) . ?
Rh1 N1 2.064(5) . ?
Rh1 N1 2.064(5) 7_575 ?
Rh1 I1 2.6285(7) 7_575 ?
Rh1 I1 2.6285(7) . ?
N1 C2 1.295(7) . ?
N1 C3 1.465(7) . ?
O1 C15 1.181(13) . ?
C1 C2 1.503(8) . ?
C2 C2 1.488(11) 7_575 ?
C3 C4 1.386(9) . ?
C3 C8 1.404(9) . ?
C4 C5 1.399(10) . ?
C4 C12 1.513(10) . ?
C5 C6 1.352(12) . ?
C6 C7 1.349(11) . ?
C7 C8 1.399(10) . ?
C8 C9 1.513(10) . ?
C9 C11 1.512(13) . ?
C9 C10 1.525(14) . ?
C12 C13 1.506(12) . ?
C12 C14 1.536(11) . ?
C15 C16 1.541(17) . ?
C1SB Cl1D 1.747(10) . ?
C1SB Cl1D 1.747(10) 7_575 ?
C1SB Cl1C 1.750(10) 7_575 ?
C1SB Cl1C 1.750(10) . ?
Cl1C Cl1D 0.961(17) 7_575 ?
Cl1C Cl1C 1.80(3) 7_575 ?
Cl1D Cl1C 0.961(17) 7_575 ?
C1SA Cl1B 1.748(10) 7_575 ?
C1SA Cl1B 1.748(10) . ?
C1SA Cl1A 1.749(10) . ?
C1SA Cl1A 1.749(10) 7_575 ?
Cl1A Cl1A 0.43(4) 7_575 ?
